data_2219342
loop_
_publ_author_name
'Fun, Hoong-Kun'
'Patil, P. S.'
'Rao, Jyothi N.'
'Kalluraya, B.'
'Chantrapromma, Suchada'

_publ_section_title
;
 4-Chloro-<i>N</i>'-[(<i>Z</i>)-4-nitrobenzylidene]benzohydrazide
 monohydrate
;
_journal_coeditor_code HB2764
_journal_issue 9
_journal_name_full 'Acta Crystallographica Section E'
_journal_page_first o1707
_journal_paper_doi 10.1107/S160053680802446X
_journal_volume 64
_journal_year 2008
_chemical_formula_iupac 'C14 H10 Cl N3 O3, H2 O'
_chemical_formula_moiety 'C14 H10 Cl N3 O3, H2 O'
_chemical_formula_sum 'C14 H12 Cl N3 O4'
_chemical_formula_weight 321.72
_chemical_melting_point 488
_chemical_name_systematic
;
4-Chloro-<i>N</i>'-[(<i>Z</i>)-4-nitrobenzylidene]benzohydrazide monohydrate
;
_space_group_IT_number 14
_symmetry_cell_setting monoclinic
_symmetry_space_group_name_Hall '-P 2ybc'
_symmetry_space_group_name_H-M 'P 1 21/c 1'
_atom_sites_solution_hydrogens geom
_atom_sites_solution_primary direct
_atom_sites_solution_secondary difmap
_audit_creation_method SHELXL-97
_cell_angle_alpha 90.00
_cell_angle_beta 104.122(4)
_cell_angle_gamma 90.00
_cell_formula_units_Z 4
_cell_length_a 16.3049(8)
_cell_length_b 6.8783(4)
_cell_length_c 12.7209(7)
_cell_measurement_reflns_used 3172
_cell_measurement_temperature 100.00(10)
_cell_measurement_theta_max 27.50
_cell_measurement_theta_min 1.29
_cell_volume 1383.53(13)
_computing_cell_refinement 'APEX2 (Bruker, 2005)'
_computing_data_collection 'APEX2 (Bruker, 2005)'
_computing_data_reduction 'SAINT (Bruker, 2005)'
_computing_molecular_graphics 'SHELXTL (Sheldrick, 2008)'
_computing_publication_material
;
SHELXTL (Sheldrick, 2008) and PLATON (Spek, 2003)
;
_computing_structure_refinement 'SHELXTL (Sheldrick, 2008)'
_computing_structure_solution 'SHELXTL (Sheldrick, 2008)'
_diffrn_ambient_temperature 100.00(10)
_diffrn_detector_area_resol_mean 8.33
_diffrn_measured_fraction_theta_full 0.997
_diffrn_measured_fraction_theta_max 0.997
_diffrn_measurement_device_type 'Bruker SMART APEX2 CCD'
_diffrn_measurement_method \w
_diffrn_radiation_monochromator graphite
_diffrn_radiation_source 'fine-focus sealed tube'
_diffrn_radiation_type MoK\a
_diffrn_radiation_wavelength 0.71073
_diffrn_reflns_av_R_equivalents 0.0439
_diffrn_reflns_av_sigmaI/netI 0.0430
_diffrn_reflns_limit_h_max 21
_diffrn_reflns_limit_h_min -21
_diffrn_reflns_limit_k_max 8
_diffrn_reflns_limit_k_min -7
_diffrn_reflns_limit_l_max 16
_diffrn_reflns_limit_l_min -16
_diffrn_reflns_number 14031
_diffrn_reflns_theta_full 27.50
_diffrn_reflns_theta_max 27.50
_diffrn_reflns_theta_min 1.29
_diffrn_standards_number 0
_exptl_absorpt_coefficient_mu 0.299
_exptl_absorpt_correction_T_max 0.971
_exptl_absorpt_correction_T_min 0.896
_exptl_absorpt_correction_type multi-scan
_exptl_absorpt_process_details '(SADABS; Bruker, 2005)'
_exptl_crystal_colour Colorless
_exptl_crystal_density_diffrn 1.545
_exptl_crystal_density_method 'not measured'
_exptl_crystal_description Needle
_exptl_crystal_F_000 664
_exptl_crystal_size_max 0.38
_exptl_crystal_size_mid 0.21
_exptl_crystal_size_min 0.10
_refine_diff_density_max 1.396
_refine_diff_density_min -0.461
_refine_ls_extinction_method none
_refine_ls_goodness_of_fit_ref 1.131
_refine_ls_hydrogen_treatment constr
_refine_ls_matrix_type full
_refine_ls_number_parameters 199
_refine_ls_number_reflns 3172
_refine_ls_number_restraints 0
_refine_ls_restrained_S_all 1.131
_refine_ls_R_factor_all 0.0994
_refine_ls_R_factor_gt 0.0855
_refine_ls_shift/su_max_lt 0.001
_refine_ls_shift/su_mean 0.000
_refine_ls_structure_factor_coef Fsqd
_refine_ls_weighting_details 'calc w=1/[\s^2^(Fo^2^)+(0.0417P)^2^+15.1986P] where P=(Fo^2^+2Fc^2^)/3'
_refine_ls_weighting_scheme calc
_refine_ls_wR_factor_gt 0.2333
_refine_ls_wR_factor_ref 0.2391
_reflns_number_gt 2558
_reflns_number_total 3172
_reflns_threshold_expression I>2\s(I)
_cod_data_source_file hb2764.cif
_cod_data_source_block I
_cod_depositor_comments
;
The following automatic conversions were performed:
'_symmetry_cell_setting' value 'Monoclinic' changed to 'monoclinic'
according to '/home/saulius/struct/CIF-dictionaries/cif_core.dic'
dictionary named 'cif_core.dic' version 2.4.1 from
2010-06-29.

'_exptl_absorpt_correction_type' value 'Multi-scan' changed
to 'multi-scan' according to
'/home/saulius/struct/CIF-dictionaries/cif_core.dic' dictionary named
'cif_core.dic' version 2.4.1 from 2010-06-29.

Automatic conversion script
Id: cif_fix_enum 1527 2010-12-29 10:47:43Z saulius 

The following automatic conversions were performed:

'_symmetry_cell_setting' value 'Monoclinic' changed to 'monoclinic'
according to /home/saulius/struct/CIF-dictionaries/cif_core.dic
dictionary named 'cif_core.dic' version 2.4.1 from
2010-06-29.

'_exptl_absorpt_correction_type' value 'Multi-scan'
changed to 'multi-scan' according to
/home/saulius/struct/CIF-dictionaries/cif_core.dic dictionary named
'cif_core.dic' version 2.4.1 from 2010-06-29.

Automatic conversion script
Id: cif_fix_values 1715 2011-07-08 13:25:40Z adriana 
;
_cod_original_sg_symbol_H-M 'P 21/c'
_cod_database_code 2219342
_cod_database_fobs_code 2219342

loop_
_symmetry_equiv_pos_as_xyz
'x, y, z'
'-x, y+1/2, -z+1/2'
'-x, -y, -z'
'x, -y-1/2, z-1/2'

loop_
_atom_site_type_symbol
_atom_site_label
_atom_site_fract_x
_atom_site_fract_y
_atom_site_fract_z
_atom_site_U_iso_or_equiv
_atom_site_adp_type
_atom_site_calc_flag
_atom_site_refinement_flags
_atom_site_occupancy
Cl Cl1 0.79974(8) 0.8946(2) 0.59885(10) 0.0211(3) Uani d . 1
O O1 -0.0852(2) 0.7494(7) -0.1492(3) 0.0312(10) Uani d . 1
O O2 -0.0194(2) 0.9231(7) -0.2447(3) 0.0306(10) Uani d . 1
O O3 0.5057(2) 0.8432(6) 0.1303(3) 0.0167(8) Uani d . 1
N N1 0.4189(2) 0.8116(6) 0.2433(3) 0.0146(8) Uani d . 1
H H1N1 0.4111 0.7946 0.3065 0.017 Uiso d R 1
N N2 0.3494(3) 0.8265(6) 0.1565(3) 0.0154(9) Uani d . 1
N N3 -0.0222(3) 0.8347(7) -0.1617(3) 0.0196(9) Uani d . 1
C C1 0.6514(3) 0.8141(8) 0.3030(4) 0.0172(10) Uani d . 1
H H1A 0.6578 0.7885 0.2336 0.021 Uiso calc R 1
C C2 0.7224(3) 0.8303(8) 0.3878(4) 0.0184(10) Uani d . 1
H H2A 0.7761 0.8149 0.3762 0.022 Uiso calc R 1
C C3 0.7118(3) 0.8698(8) 0.4901(4) 0.0173(10) Uani d . 1
C C4 0.6319(3) 0.8910(8) 0.5090(4) 0.0173(10) Uani d . 1
H H4A 0.6259 0.9173 0.5785 0.021 Uiso calc R 1
C C5 0.5614(3) 0.8724(8) 0.4236(4) 0.0153(10) Uani d . 1
H H5A 0.5077 0.8847 0.4359 0.018 Uiso calc R 1
C C6 0.5702(3) 0.8354(7) 0.3196(4) 0.0143(10) Uani d . 1
C C7 0.4969(3) 0.8287(7) 0.2234(4) 0.0141(9) Uani d . 1
C C8 0.2778(3) 0.7923(8) 0.1770(4) 0.0166(10) Uani d . 1
H H8A 0.2749 0.7564 0.2465 0.020 Uiso calc R 1
C C9 0.2003(3) 0.8100(8) 0.0902(4) 0.0152(10) Uani d . 1
C C10 0.1241(3) 0.7367(8) 0.1067(4) 0.0181(11) Uani d . 1
H H10A 0.1230 0.6841 0.1737 0.022 Uiso calc R 1
C C11 0.0507(3) 0.7417(8) 0.0248(4) 0.0193(11) Uani d . 1
H H11A 0.0005 0.6890 0.0346 0.023 Uiso calc R 1
C C12 0.0543(3) 0.8281(8) -0.0724(4) 0.0171(10) Uani d . 1
C C13 0.1275(3) 0.9111(8) -0.0900(4) 0.0165(10) Uani d . 1
H H13A 0.1272 0.9735 -0.1549 0.020 Uiso calc R 1
C C14 0.2009(3) 0.8985(8) -0.0080(4) 0.0168(10) Uani d . 1
H H14A 0.2510 0.9496 -0.0187 0.020 Uiso calc R 1
O O1W 0.3845(2) 0.6173(6) 0.4228(3) 0.0196(8) Uani d . 1
H H1W 0.4181 0.5223 0.4141 0.029 Uiso d R 1
H H2W 0.3862 0.6256 0.4931 0.029 Uiso d R 1

loop_
_atom_site_aniso_label
_atom_site_aniso_U_11
_atom_site_aniso_U_22
_atom_site_aniso_U_33
_atom_site_aniso_U_12
_atom_site_aniso_U_13
_atom_site_aniso_U_23
Cl1 0.0164(6) 0.0226(7) 0.0194(6) -0.0002(5) -0.0049(4) -0.0009(5)
O1 0.0116(17) 0.049(3) 0.032(2) -0.0057(18) 0.0034(15) 0.003(2)
O2 0.022(2) 0.046(3) 0.0199(19) -0.0012(19) -0.0013(15) 0.0072(19)
O3 0.0168(16) 0.023(2) 0.0106(15) -0.0028(15) 0.0035(12) -0.0020(14)
N1 0.0144(19) 0.019(2) 0.0097(17) -0.0017(17) 0.0010(14) -0.0001(17)
N2 0.0141(19) 0.015(2) 0.0153(19) -0.0017(16) -0.0010(15) -0.0012(17)
N3 0.0113(19) 0.027(3) 0.019(2) 0.0000(18) 0.0008(16) 0.0010(19)
C1 0.020(2) 0.018(3) 0.015(2) 0.001(2) 0.0050(18) 0.000(2)
C2 0.014(2) 0.019(3) 0.022(2) 0.001(2) 0.0038(19) 0.000(2)
C3 0.016(2) 0.015(3) 0.017(2) -0.0024(19) -0.0034(18) 0.002(2)
C4 0.020(2) 0.018(3) 0.013(2) -0.001(2) 0.0028(18) -0.001(2)
C5 0.016(2) 0.016(2) 0.015(2) 0.0005(19) 0.0049(17) -0.0023(19)
C6 0.015(2) 0.011(2) 0.016(2) -0.0011(18) 0.0024(17) -0.0006(19)
C7 0.013(2) 0.011(2) 0.018(2) 0.0008(18) 0.0025(18) -0.0003(19)
C8 0.018(2) 0.019(3) 0.012(2) 0.000(2) 0.0015(18) 0.000(2)
C9 0.013(2) 0.016(2) 0.015(2) -0.0001(19) 0.0026(17) -0.001(2)
C10 0.017(2) 0.023(3) 0.015(2) 0.000(2) 0.0055(18) 0.005(2)
C11 0.014(2) 0.022(3) 0.022(2) -0.001(2) 0.0044(19) 0.003(2)
C12 0.013(2) 0.022(3) 0.015(2) 0.003(2) 0.0000(17) 0.001(2)
C13 0.015(2) 0.019(3) 0.014(2) -0.001(2) 0.0030(18) 0.000(2)
C14 0.013(2) 0.019(3) 0.018(2) 0.0011(19) 0.0031(18) -0.001(2)
O1W 0.0201(17) 0.028(2) 0.0111(15) 0.0008(16) 0.0047(13) -0.0007(15)

loop_
_atom_type_symbol
_atom_type_description
_atom_type_scat_dispersion_real
_atom_type_scat_dispersion_imag
_atom_type_scat_source
C C 0.0033 0.0016 'International Tables Vol C Tables 4.2.6.8 and 6.1.1.4'
H H 0.0000 0.0000 'International Tables Vol C Tables 4.2.6.8 and 6.1.1.4'
N N 0.0061 0.0033 'International Tables Vol C Tables 4.2.6.8 and 6.1.1.4'
O O 0.0106 0.0060 'International Tables Vol C Tables 4.2.6.8 and 6.1.1.4'
Cl Cl 0.1484 0.1585 'International Tables Vol C Tables 4.2.6.8 and 6.1.1.4'

loop_
_geom_angle_atom_site_label_1
_geom_angle_atom_site_label_2
_geom_angle_atom_site_label_3
_geom_angle
C7 N1 N2 117.9(4)
C7 N1 H1N1 123.2
N2 N1 H1N1 118.9
C8 N2 N1 115.9(4)
O1 N3 O2 123.8(4)
O1 N3 C12 117.7(4)
O2 N3 C12 118.5(4)
C2 C1 C6 121.2(5)
C2 C1 H1A 119.4
C6 C1 H1A 119.4
C1 C2 C3 118.6(5)
C1 C2 H2A 120.7
C3 C2 H2A 120.7
C2 C3 C4 121.4(4)
C2 C3 Cl1 120.0(4)
C4 C3 Cl1 118.6(4)
C5 C4 C3 119.3(5)
C5 C4 H4A 120.3
C3 C4 H4A 120.3
C4 C5 C6 120.4(5)
C4 C5 H5A 119.8
C6 C5 H5A 119.8
C5 C6 C1 119.0(4)
C5 C6 C7 122.7(4)
C1 C6 C7 118.2(4)
O3 C7 N1 121.2(4)
O3 C7 C6 122.0(4)
N1 C7 C6 116.8(4)
N2 C8 C9 119.6(4)
N2 C8 H8A 120.2
C9 C8 H8A 120.2
C14 C9 C10 119.4(4)
C14 C9 C8 121.3(4)
C10 C9 C8 119.3(4)
C11 C10 C9 120.9(5)
C11 C10 H10A 119.6
C9 C10 H10A 119.6
C10 C11 C12 117.7(5)
C10 C11 H11A 121.1
C12 C11 H11A 121.1
C11 C12 C13 123.0(4)
C11 C12 N3 119.3(4)
C13 C12 N3 117.7(4)
C14 C13 C12 118.1(5)
C14 C13 H13A 120.9
C12 C13 H13A 120.9
C13 C14 C9 120.6(5)
C13 C14 H14A 119.7
C9 C14 H14A 119.7
H1W O1W H2W 107.9

loop_
_geom_bond_atom_site_label_1
_geom_bond_atom_site_label_2
_geom_bond_distance
Cl1 C3 1.741(5)
O1 N3 1.226(6)
O2 N3 1.228(6)
O3 C7 1.232(6)
N1 C7 1.361(6)
N1 N2 1.379(5)
N1 H1N1 0.8525
N2 C8 1.279(6)
N3 C12 1.469(6)
C1 C2 1.380(7)
C1 C6 1.399(7)
C1 H1A 0.9300
C2 C3 1.382(7)
C2 H2A 0.9300
C3 C4 1.388(7)
C4 C5 1.381(6)
C4 H4A 0.9300
C5 C6 1.389(7)
C5 H5A 0.9300
C6 C7 1.488(6)
C8 C9 1.466(6)
C8 H8A 0.9300
C9 C14 1.391(7)
C9 C10 1.404(7)
C10 C11 1.383(7)
C10 H10A 0.9300
C11 C12 1.387(7)
C11 H11A 0.9300
C12 C13 1.390(7)
C13 C14 1.384(7)
C13 H13A 0.9300
C14 H14A 0.9300
O1W H1W 0.8771
O1W H2W 0.8898

loop_
_geom_hbond_atom_site_label_D
_geom_hbond_atom_site_label_H
_geom_hbond_atom_site_label_A
_geom_hbond_site_symmetry_A
_geom_hbond_distance_DH
_geom_hbond_distance_HA
_geom_hbond_distance_DA
_geom_hbond_angle_DHA
_geom_hbond_publ_flag
O1W H1W O3 2_645 0.88 1.93 2.794(5) 168 y
O1W H2W O3 4_576 0.89 2.29 2.898(5) 126 y
O1W H2W N2 4_576 0.89 2.32 3.185(5) 163 y
N1 H1N1 O1W 1_555 0.85 2.04 2.818(5) 151 y
C2 H2A O1 4_676 0.93 2.40 3.329(6) 176 y
C14 H14A O1W 4_575 0.93 2.51 3.322(6) 146 y

loop_
_geom_torsion_atom_site_label_1
_geom_torsion_atom_site_label_2
_geom_torsion_atom_site_label_3
_geom_torsion_atom_site_label_4
_geom_torsion
C7 N1 N2 C8 174.0(5)
C6 C1 C2 C3 -0.5(8)
C1 C2 C3 C4 0.8(8)
C1 C2 C3 Cl1 -179.2(4)
C2 C3 C4 C5 -0.1(8)
Cl1 C3 C4 C5 179.8(4)
C3 C4 C5 C6 -0.8(8)
C4 C5 C6 C1 1.1(8)
C4 C5 C6 C7 -175.3(5)
C2 C1 C6 C5 -0.4(8)
C2 C1 C6 C7 176.2(5)
N2 N1 C7 O3 -5.1(7)
N2 N1 C7 C6 173.0(4)
C5 C6 C7 O3 162.0(5)
C1 C6 C7 O3 -14.4(8)
C5 C6 C7 N1 -16.1(7)
C1 C6 C7 N1 167.5(5)
N1 N2 C8 C9 178.3(4)
N2 C8 C9 C14 -12.5(8)
N2 C8 C9 C10 167.7(5)
C14 C9 C10 C11 3.6(8)
C8 C9 C10 C11 -176.7(5)
C9 C10 C11 C12 -2.4(8)
C10 C11 C12 C13 -1.0(8)
C10 C11 C12 N3 179.5(5)
O1 N3 C12 C11 -5.5(8)
O2 N3 C12 C11 175.2(5)
O1 N3 C12 C13 174.9(5)
O2 N3 C12 C13 -4.4(8)
C11 C12 C13 C14 3.1(8)
N3 C12 C13 C14 -177.3(5)
C12 C13 C14 C9 -1.9(8)
C10 C9 C14 C13 -1.3(8)
C8 C9 C14 C13 178.9(5)
